data_7130594
loop_
_publ_author_name
'Evans, Matthew J.'
'Iliffe, George H.'
'Neale, Samuel E.'
'McMullin, Claire L.'
'Fulton, J. Robin'
'Anker, Mathew D.'
'Coles, Martyn P.'

_publ_section_title
;
 Isolating elusive &#x2018;Al(\m-O)M&#x2019; intermediates in CO2
 reduction by bimetallic Al--M complexes (M = Zn, Mg)
;
_journal_name_full 'Chemical Communications'
_journal_paper_doi 10.1039/D2CC04028J
_journal_year 2022
_chemical_formula_moiety '4(C52 H75 Al N4 O3 Si2 Zn), C7 H8'
_chemical_formula_sum 'C215 H308 Al4 N16 O12 Si8 Zn4'
_chemical_formula_weight 3902.97
_space_group_IT_number 2
_space_group_name_Hall '-P 1'
_space_group_name_H-M_alt 'P -1'
_symmetry_cell_setting triclinic
_symmetry_Int_Tables_number 2
_symmetry_space_group_name_Hall '-P 1'
_symmetry_space_group_name_H-M 'P -1'
_atom_sites_solution_hydrogens geom
_audit_conform_dict_location ftp://ftp.iucr.org/pub/cif_core.dic
_audit_conform_dict_name cif_core.dic
_audit_conform_dict_version 2.4.3
_audit_creation_date 2020-07-16T15:08:52-00:00
_audit_creation_method 'WinGX routine CIF_UPDATE'
_audit_update_record
;
2022-07-04 deposited with the CCDC.	2022-08-09 downloaded from the CCDC.
;
_cell_angle_alpha 73.2612(13)
_cell_angle_beta 86.3624(13)
_cell_angle_gamma 71.2352(15)
_cell_formula_units_Z 1
_cell_length_a 14.3252(2)
_cell_length_b 19.0153(3)
_cell_length_c 22.8866(3)
_cell_measurement_reflns_used 39163
_cell_measurement_temperature 149.99(10)
_cell_measurement_theta_max 73.429
_cell_measurement_theta_min 3.685
_cell_measurement_wavelength 1.54184
_cell_volume 5649.84(15)
_computing_cell_refinement 'CrysAlisPro 1.171.40.53 (Rigaku OD, 2019)'
_computing_data_collection 'CrysAlisPro 1.171.40.53 (Rigaku OD, 2019)'
_computing_data_reduction 'CrysAlisPro 1.171.40.53 (Rigaku OD, 2019)'
_computing_molecular_graphics 'Ortep for Windows (Farrugia, 2012)'
_computing_publication_material 'WinGX publication routines (Farrugia, 2012)'
_computing_structure_refinement 'SHELXL-2014/6 (Sheldrick, 2014)'
_diffrn_ambient_temperature 149.99(10)
_diffrn_detector 'CCD plate'
_diffrn_detector_area_resol_mean 8.0856
_diffrn_measured_fraction_theta_full 0.9779
_diffrn_measured_fraction_theta_max 0.9897
_diffrn_measurement_device 'four-circle diffractometer'
_diffrn_measurement_device_type 'SuperNova, Dual, Cu at home/near, EosS2'
_diffrn_measurement_method '\w scans'
_diffrn_orient_matrix_type 'CrysAlisPro convention (1999,Acta A55,543-557)'
_diffrn_orient_matrix_UB_11 -0.0307969
_diffrn_orient_matrix_UB_12 0.0122833
_diffrn_orient_matrix_UB_13 0.0629737
_diffrn_orient_matrix_UB_21 -0.1092674
_diffrn_orient_matrix_UB_22 0.0220233
_diffrn_orient_matrix_UB_23 -0.0189478
_diffrn_orient_matrix_UB_31 0.0050712
_diffrn_orient_matrix_UB_32 -0.0855792
_diffrn_orient_matrix_UB_33 0.0249256
_diffrn_radiation_monochromator mirror
_diffrn_radiation_probe x-ray
_diffrn_radiation_type 'Cu K\a'
_diffrn_radiation_wavelength 1.54184
_diffrn_reflns_av_R_equivalents 0.0311
_diffrn_reflns_av_unetI/netI 0.0485
_diffrn_reflns_Laue_measured_fraction_full 0.999
_diffrn_reflns_Laue_measured_fraction_max 0.99
_diffrn_reflns_limit_h_max 17
_diffrn_reflns_limit_h_min -17
_diffrn_reflns_limit_k_max 23
_diffrn_reflns_limit_k_min -23
_diffrn_reflns_limit_l_max 28
_diffrn_reflns_limit_l_min -28
_diffrn_reflns_number 78880
_diffrn_reflns_point_group_measured_fraction_full 0.999
_diffrn_reflns_point_group_measured_fraction_max 0.99
_diffrn_reflns_theta_full 74.3338
_diffrn_reflns_theta_max 73.6941
_diffrn_reflns_theta_min 3.6679
_diffrn_source 'micro-focus sealed X-ray tube'
_exptl_absorpt_coefficient_mu 1.482
_exptl_absorpt_correction_T_max 1
_exptl_absorpt_correction_T_min 0.605
_exptl_absorpt_correction_type gaussian
_exptl_absorpt_process_details
;
        CrysAlisPro 1.171.40.53 (Rigaku Oxford Diffraction, 2019)
Numerical absorption correction based on gaussian integration over
                        a multifaceted crystal model
        Empirical absorption correction using spherical harmonics,
 implemented in SCALE3 ABSPACK scaling algorithm.
;
_exptl_crystal_colour colourless
_exptl_crystal_density_diffrn 1.147
_exptl_crystal_density_method 'not measured'
_exptl_crystal_description plate
_exptl_crystal_F_000 2090
_exptl_crystal_size_max 0.197
_exptl_crystal_size_mid 0.135
_exptl_crystal_size_min 0.114
_refine_diff_density_max 0.566
_refine_diff_density_min -0.389
_refine_diff_density_rms 0.044
_refine_ls_extinction_method none
_refine_ls_goodness_of_fit_ref 1.018
_refine_ls_hydrogen_treatment constr
_refine_ls_matrix_type full
_refine_ls_number_constraints 0
_refine_ls_number_parameters 1250
_refine_ls_number_reflns 22585
_refine_ls_number_restraints 3
_refine_ls_restrained_S_all 1.018
_refine_ls_R_factor_all 0.0404
_refine_ls_R_factor_gt 0.0352
_refine_ls_shift/su_max 0.003
_refine_ls_shift/su_mean 0
_refine_ls_structure_factor_coef Fsqd
_refine_ls_weighting_details 'w=1/[\s^2^(Fo^2^)+(0.0461P)^2^+1.8868P] where P=(Fo^2^+2Fc^2^)/3'
_refine_ls_weighting_scheme calc
_refine_ls_wR_factor_gt 0.0915
_refine_ls_wR_factor_ref 0.0955
_reflns_number_gt 20053
_reflns_number_total 22585
_reflns_threshold_expression 'I > 2\s(I)'
_cod_data_source_file d2cc04028j2.cif
_cod_data_source_block Compound-2
_cod_original_cell_volume 5649.87(16)
_cod_database_code 7130594

loop_
_symmetry_equiv_pos_as_xyz
'x, y, z'
'-x, -y, -z'

loop_
_atom_site_label
_atom_site_type_symbol
_atom_site_fract_x
_atom_site_fract_y
_atom_site_fract_z
_atom_site_U_iso_or_equiv
_atom_site_adp_type
_atom_site_occupancy
_atom_site_calc_flag
_atom_site_disorder_assembly
_atom_site_disorder_group
Zn1 Zn 0.78858(2) 0.21732(2) 0.52939(2) 0.02815(5) Uani 1 d . .
Zn2 Zn 0.74548(2) -0.26176(2) 0.97017(2) 0.03285(6) Uani 1 d . .
Si1 Si 0.55320(3) 0.16418(2) 0.30038(2) 0.02754(8) Uani 1 d . .
Si2 Si 0.39489(3) 0.30673(2) 0.32112(2) 0.02839(9) Uani 1 d . .
Si3 Si 1.03808(3) -0.31687(3) 1.22680(2) 0.03166(9) Uani 1 d . .
Si4 Si 0.84230(3) -0.19404(2) 1.23806(2) 0.02720(8) Uani 1 d . .
Al1 Al 0.59665(3) 0.23992(2) 0.38902(2) 0.02121(8) Uani 1 d . .
Al2 Al 0.87902(3) -0.25925(2) 1.12726(2) 0.02265(8) Uani 1 d . .
O1 O 0.44809(8) 0.23521(7) 0.29153(5) 0.0317(2) Uani 1 d . .
O2 O 0.64934(8) 0.18071(6) 0.46699(5) 0.0285(2) Uani 1 d . .
O3 O 0.67980(8) 0.28422(6) 0.41376(5) 0.0293(2) Uani 1 d . .
O4 O 0.95647(9) -0.25120(8) 1.25252(5) 0.0386(3) Uani 1 d . .
O5 O 0.84503(8) -0.20832(6) 1.04529(5) 0.0309(2) Uani 1 d . .
O6 O 0.82815(8) -0.31858(6) 1.09375(5) 0.0287(2) Uani 1 d . .
N1 N 0.63743(9) 0.19361(7) 0.32955(5) 0.0246(2) Uani 1 d . .
N2 N 0.46613(9) 0.29146(7) 0.38432(5) 0.0224(2) Uani 1 d . .
N3 N 0.79677(10) 0.17194(8) 0.61575(6) 0.0302(3) Uani 1 d . .
N4 N 0.90015(9) 0.25407(8) 0.51777(6) 0.0298(3) Uani 1 d . .
N5 N 1.00720(9) -0.29541(7) 1.15049(6) 0.0269(2) Uani 1 d . .
N6 N 0.79749(9) -0.21661(7) 1.17992(5) 0.0227(2) Uani 1 d . .
N7 N 0.78067(11) -0.22287(9) 0.88756(6) 0.0364(3) Uani 1 d . .
N8 N 0.64086(10) -0.29795(9) 0.95748(6) 0.0341(3) Uani 1 d . .
C1 C 0.73812(11) 0.17972(9) 0.31153(7) 0.0279(3) Uani 1 d . .
C2 C 0.81245(14) 0.11090(10) 0.34111(8) 0.0389(4) Uani 1 d . .
C3 C 0.90947(15) 0.10106(13) 0.32371(10) 0.0539(5) Uani 1 d . .
H3 H 0.9594 0.0543 0.3431 0.065 Uiso 1 calc . .
C4 C 0.93525(14) 0.15728(14) 0.27904(11) 0.0565(5) Uani 1 d . .
H4 H 1.0021 0.1497 0.2682 0.068 Uiso 1 calc . .
C5 C 0.86238(14) 0.22468(12) 0.25035(9) 0.0451(4) Uani 1 d . .
H5 H 0.88 0.2637 0.2198 0.054 Uiso 1 calc . .
C6 C 0.76394(12) 0.23700(9) 0.26505(7) 0.0319(3) Uani 1 d . .
C7 C 0.79005(16) 0.04683(10) 0.39136(9) 0.0464(4) Uani 1 d . .
H7 H 0.7187 0.0656 0.4007 0.056 Uiso 1 calc . .
C8 C 0.8079(2) -0.02602(12) 0.37045(12) 0.0676(7) Uani 1 d . .
H8C H 0.8782 -0.0472 0.3632 0.101 Uiso 1 calc . .
H8B H 0.7695 -0.0127 0.3326 0.101 Uiso 1 calc . .
H8A H 0.7873 -0.0648 0.4022 0.101 Uiso 1 calc . .
C9 C 0.8507(2) 0.02767(13) 0.44998(10) 0.0665(7) Uani 1 d . .
H9C H 0.8411 0.0752 0.4616 0.1 Uiso 1 calc . .
H9B H 0.9207 0.0048 0.443 0.1 Uiso 1 calc . .
H9A H 0.8291 -0.0092 0.4829 0.1 Uiso 1 calc . .
C10 C 0.68659(12) 0.31197(9) 0.23163(8) 0.0341(3) Uani 1 d . .
H10 H 0.6205 0.3046 0.2403 0.041 Uiso 1 calc . .
C11 C 0.69771(15) 0.33214(11) 0.16253(8) 0.0438(4) Uani 1 d . .
H11C H 0.7016 0.2873 0.1484 0.066 Uiso 1 calc . .
H11B H 0.7581 0.3462 0.1522 0.066 Uiso 1 calc . .
H11A H 0.6406 0.3759 0.1426 0.066 Uiso 1 calc . .
C12 C 0.68792(18) 0.37884(11) 0.25557(9) 0.0501(5) Uani 1 d . .
H12C H 0.7514 0.3883 0.247 0.075 Uiso 1 calc . .
H12B H 0.6786 0.3655 0.2997 0.075 Uiso 1 calc . .
H12A H 0.6346 0.4256 0.2353 0.075 Uiso 1 calc . .
C13 C 0.59328(15) 0.14435(11) 0.22631(8) 0.0419(4) Uani 1 d . .
H13C H 0.6078 0.1893 0.1987 0.063 Uiso 1 calc . .
H13B H 0.5405 0.1343 0.2081 0.063 Uiso 1 calc . .
H13A H 0.6527 0.0989 0.2331 0.063 Uiso 1 calc . .
C14 C 0.52862(17) 0.07845(11) 0.35512(9) 0.0464(4) Uani 1 d . .
H14C H 0.4703 0.0711 0.3408 0.07 Uiso 1 calc . .
H14B H 0.5169 0.0871 0.3955 0.07 Uiso 1 calc . .
H14A H 0.5857 0.0322 0.3577 0.07 Uiso 1 calc . .
C15 C 0.39024(16) 0.39606(11) 0.25829(8) 0.0458(4) Uani 1 d . .
H15C H 0.3581 0.3958 0.2218 0.069 Uiso 1 calc . .
H15B H 0.4575 0.3974 0.2489 0.069 Uiso 1 calc . .
H15A H 0.3527 0.4419 0.2712 0.069 Uiso 1 calc . .
C16 C 0.26638(14) 0.30911(16) 0.34092(11) 0.0571(6) Uani 1 d . .
H16C H 0.2662 0.2574 0.3649 0.086 Uiso 1 calc . .
H16B H 0.2262 0.3254 0.3034 0.086 Uiso 1 calc . .
H16A H 0.239 0.3458 0.3649 0.086 Uiso 1 calc . .
C17 C 0.43254(12) 0.31998(9) 0.43642(7) 0.0291(3) Uani 1 d . .
C18 C 0.40977(15) 0.27062(10) 0.49040(8) 0.0407(4) Uani 1 d . .
C19 C 0.3909(2) 0.29673(14) 0.54241(10) 0.0683(7) Uani 1 d . .
H19 H 0.3763 0.2639 0.5792 0.082 Uiso 1 calc . .
C20 C 0.3929(3) 0.36931(16) 0.54178(11) 0.0824(10) Uani 1 d . .
H20 H 0.3817 0.3852 0.578 0.099 Uiso 1 calc . .
C21 C 0.4112(2) 0.41789(13) 0.48861(10) 0.0637(7) Uani 1 d . .
H21 H 0.4099 0.4684 0.4879 0.076 Uiso 1 calc . .
C22 C 0.43165(15) 0.39477(10) 0.43558(8) 0.0386(4) Uani 1 d . .
C23 C 0.40476(15) 0.19078(11) 0.49378(9) 0.0437(4) Uani 1 d . .
H23 H 0.4255 0.1801 0.4538 0.052 Uiso 1 calc . .
C24 C 0.47252(18) 0.12648(13) 0.54427(12) 0.0607(6) Uani 1 d . .
H24C H 0.4487 0.1327 0.5842 0.091 Uiso 1 calc . .
H24B H 0.5397 0.1295 0.5395 0.091 Uiso 1 calc . .
H24A H 0.4725 0.076 0.5415 0.091 Uiso 1 calc . .
C25 C 0.29883(19) 0.18922(16) 0.50417(13) 0.0663(6) Uani 1 d . .
H25C H 0.2543 0.2329 0.4739 0.099 Uiso 1 calc . .
H25B H 0.2799 0.1933 0.5453 0.099 Uiso 1 calc . .
H25A H 0.2944 0.1405 0.5 0.099 Uiso 1 calc . .
C26 C 0.45100(15) 0.45217(9) 0.37910(8) 0.0400(4) Uani 1 d . .
H26 H 0.4685 0.4255 0.3463 0.048 Uiso 1 calc . .
C27 C 0.5376(2) 0.47952(14) 0.38761(13) 0.0652(6) Uani 1 d . .
H27C H 0.5975 0.4347 0.3994 0.098 Uiso 1 calc . .
H27B H 0.5229 0.506 0.4197 0.098 Uiso 1 calc . .
H27A H 0.5479 0.5153 0.3492 0.098 Uiso 1 calc . .
C28 C 0.35730(19) 0.52162(11) 0.35697(11) 0.0576(5) Uani 1 d . .
H28C H 0.3401 0.551 0.3871 0.086 Uiso 1 calc . .
H28B H 0.3029 0.503 0.3519 0.086 Uiso 1 calc . .
H28A H 0.3692 0.5552 0.3178 0.086 Uiso 1 calc . .
C29 C 0.69712(11) 0.22867(9) 0.46437(6) 0.0267(3) Uani 1 d . .
C30 C 0.86883(12) 0.17353(10) 0.64938(7) 0.0343(3) Uani 1 d . .
C31 C 0.94005(13) 0.20885(11) 0.62585(8) 0.0379(4) Uani 1 d . .
H31 H 0.9859 0.2063 0.6552 0.045 Uiso 1 calc . .
C32 C 0.95425(12) 0.24764(10) 0.56532(8) 0.0342(3) Uani 1 d . .
C33 C 0.87466(15) 0.13435(13) 0.71728(8) 0.0483(5) Uani 1 d . .
H33C H 0.89 0.0784 0.7244 0.072 Uiso 1 calc . .
H33B H 0.8112 0.1549 0.7351 0.072 Uiso 1 calc . .
H33A H 0.9265 0.1444 0.7364 0.072 Uiso 1 calc . .
C34 C 1.03513(15) 0.28409(13) 0.55444(10) 0.0484(5) Uani 1 d . .
H34C H 1.0078 0.339 0.5321 0.073 Uiso 1 calc . .
H34B H 1.0863 0.2579 0.5304 0.073 Uiso 1 calc . .
H34A H 1.064 0.2791 0.5937 0.073 Uiso 1 calc . .
C35 C 0.72185(11) 0.14055(9) 0.64557(7) 0.0289(3) Uani 1 d . .
C36 C 0.63931(13) 0.18922(10) 0.66580(9) 0.0382(4) Uani 1 d . .
C37 C 0.56719(13) 0.15859(11) 0.69523(9) 0.0418(4) Uani 1 d . .
H37 H 0.5111 0.1914 0.7094 0.05 Uiso 1 calc . .
C38 C 0.57471(13) 0.08182(11) 0.70444(8) 0.0358(3) Uani 1 d . .
C39 C 0.65629(13) 0.03529(9) 0.68239(8) 0.0346(3) Uani 1 d . .
H39 H 0.6617 -0.0173 0.6876 0.041 Uiso 1 calc . .
C40 C 0.73050(12) 0.06337(10) 0.65289(7) 0.0329(3) Uani 1 d . .
C41 C 0.62810(18) 0.27339(12) 0.65630(14) 0.0621(6) Uani 1 d . .
H41C H 0.5701 0.2968 0.6776 0.093 Uiso 1 calc . .
H41B H 0.6198 0.3005 0.6126 0.093 Uiso 1 calc . .
H41A H 0.6871 0.2776 0.6726 0.093 Uiso 1 calc . .
C42 C 0.49568(16) 0.05013(13) 0.73743(10) 0.0499(5) Uani 1 d . .
H42C H 0.524 -0.0059 0.7557 0.075 Uiso 1 calc . .
H42B H 0.4422 0.0605 0.7084 0.075 Uiso 1 calc . .
H42A H 0.4697 0.0752 0.7696 0.075 Uiso 1 calc . .
C43 C 0.81755(16) 0.01089(13) 0.62954(13) 0.0585(6) Uani 1 d . .
H43C H 0.8779 0.0052 0.6508 0.088 Uiso 1 calc . .
H43B H 0.8225 0.0332 0.5856 0.088 Uiso 1 calc . .
H43A H 0.809 -0.04 0.637 0.088 Uiso 1 calc . .
C44 C 0.92078(11) 0.29190(9) 0.45657(7) 0.0293(3) Uani 1 d . .
C45 C 0.86648(12) 0.36931(9) 0.42994(8) 0.0340(3) Uani 1 d . .
C46 C 0.88266(14) 0.40349(10) 0.36927(8) 0.0397(4) Uani 1 d . .
H46 H 0.8462 0.4562 0.3509 0.048 Uiso 1 calc . .
C47 C 0.95018(14) 0.36305(11) 0.33499(8) 0.0397(4) Uani 1 d . .
C48 C 1.00194(14) 0.28605(11) 0.36265(9) 0.0413(4) Uani 1 d . .
H48 H 1.0484 0.2575 0.3397 0.05 Uiso 1 calc . .
C49 C 0.98801(13) 0.24946(10) 0.42280(8) 0.0367(3) Uani 1 d . .
C50 C 0.79122(16) 0.41403(11) 0.46604(10) 0.0488(4) Uani 1 d . .
H50C H 0.8236 0.4149 0.5022 0.073 Uiso 1 calc . .
H50B H 0.7402 0.3891 0.4789 0.073 Uiso 1 calc . .
H50A H 0.7609 0.4672 0.4406 0.073 Uiso 1 calc . .
C51 C 0.96723(19) 0.40055(14) 0.26903(10) 0.0562(5) Uani 1 d . .
H51C H 1.0346 0.4032 0.2652 0.084 Uiso 1 calc . .
H51B H 0.9202 0.453 0.2557 0.084 Uiso 1 calc . .
H51A H 0.9579 0.3698 0.2435 0.084 Uiso 1 calc . .
C52 C 1.04412(17) 0.16489(11) 0.45110(11) 0.0532(5) Uani 1 d . .
H52C H 1.0769 0.1588 0.4894 0.08 Uiso 1 calc . .
H52B H 1.0936 0.1462 0.4228 0.08 Uiso 1 calc . .
H52A H 0.9981 0.1348 0.4595 0.08 Uiso 1 calc . .
C53 C 1.07961(11) -0.30520(9) 1.10436(7) 0.0287(3) Uani 1 d . .
C54 C 1.11548(13) -0.24361(10) 1.07409(8) 0.0371(3) Uani 1 d . .
C55 C 1.18276(15) -0.25303(13) 1.02815(10) 0.0479(4) Uani 1 d . .
H55 H 1.2066 -0.2115 1.0074 0.057 Uiso 1 calc . .
C56 C 1.21566(16) -0.32125(14) 1.01206(10) 0.0524(5) Uani 1 d . .
H56 H 1.262 -0.3268 0.9808 0.063 Uiso 1 calc . .
C57 C 1.18057(15) -0.38117(12) 1.04181(9) 0.0469(4) Uani 1 d . .
H57 H 1.2032 -0.4281 1.0306 0.056 Uiso 1 calc . .
C58 C 1.11258(12) -0.37483(10) 1.08798(8) 0.0336(3) Uani 1 d . .
C59 C 1.08049(16) -0.16658(11) 1.08903(10) 0.0478(5) Uani 1 d . .
H59 H 1.0471 -0.1746 1.129 0.057 Uiso 1 calc . .
C60 C 1.0043(2) -0.10596(12) 1.04092(14) 0.0678(7) Uani 1 d . .
H60C H 0.9493 -0.1251 1.0381 0.102 Uiso 1 calc . .
H60B H 1.0352 -0.0963 1.0012 0.102 Uiso 1 calc . .
H60A H 0.9796 -0.0577 1.0526 0.102 Uiso 1 calc . .
C61 C 1.1661(2) -0.13701(17) 1.09596(16) 0.0773(8) Uani 1 d . .
H61C H 1.1962 -0.1237 1.0563 0.116 Uiso 1 calc . .
H61B H 1.2157 -0.1775 1.1253 0.116 Uiso 1 calc . .
H61A H 1.141 -0.091 1.1106 0.116 Uiso 1 calc . .
C62 C 1.07828(13) -0.44385(9) 1.11914(9) 0.0389(4) Uani 1 d . .
H62 H 1.0278 -0.4283 1.1492 0.047 Uiso 1 calc . .
C63 C 1.16411(17) -0.51229(12) 1.15457(11) 0.0583(5) Uani 1 d . .
H63C H 1.1929 -0.4963 1.1843 0.087 Uiso 1 calc . .
H63B H 1.2145 -0.529 1.1261 0.087 Uiso 1 calc . .
H63A H 1.1398 -0.5553 1.176 0.087 Uiso 1 calc . .
C64 C 1.02998(16) -0.46863(11) 1.07397(11) 0.0508(5) Uani 1 d . .
H64C H 1.0788 -0.4862 1.045 0.076 Uiso 1 calc . .
H64B H 0.9751 -0.4246 1.0518 0.076 Uiso 1 calc . .
H64A H 1.0052 -0.511 1.0963 0.076 Uiso 1 calc . .
C65 C 1.16412(14) -0.31502(15) 1.23813(10) 0.0541(5) Uani 1 d . .
H65C H 1.1754 -0.3203 1.2812 0.081 Uiso 1 calc . .
H65B H 1.171 -0.2658 1.2128 0.081 Uiso 1 calc . .
H65A H 1.2126 -0.358 1.2264 0.081 Uiso 1 calc . .
C66 C 1.0275(2) -0.41162(13) 1.27368(10) 0.0609(6) Uani 1 d . .
H66C H 0.9637 -0.4155 1.2647 0.091 Uiso 1 calc . .
H66B H 1.0326 -0.4155 1.3171 0.091 Uiso 1 calc . .
H66A H 1.0808 -0.4537 1.264 0.091 Uiso 1 calc . .
C67 C 0.8514(2) -0.09468(12) 1.21757(11) 0.0578(6) Uani 1 d . .
H67C H 0.8879 -0.0857 1.1799 0.087 Uiso 1 calc . .
H67B H 0.8861 -0.0891 1.2507 0.087 Uiso 1 calc . .
H67A H 0.785 -0.0569 1.2113 0.087 Uiso 1 calc . .
C68 C 0.77080(14) -0.20937(13) 1.30823(8) 0.0443(4) Uani 1 d . .
H68C H 0.7865 -0.1832 1.3356 0.066 Uiso 1 calc . .
H68B H 0.7879 -0.265 1.3288 0.066 Uiso 1 calc . .
H68A H 0.7001 -0.1881 1.2974 0.066 Uiso 1 calc . .
C69 C 0.69397(11) -0.20047(8) 1.16790(6) 0.0241(3) Uani 1 d . .
C70 C 0.64889(11) -0.25823(9) 1.19334(7) 0.0284(3) Uani 1 d . .
C71 C 0.55008(13) -0.24275(11) 1.17969(9) 0.0393(4) Uani 1 d . .
H71 H 0.5199 -0.2816 1.1966 0.047 Uiso 1 calc . .
C72 C 0.49430(14) -0.17216(12) 1.14210(10) 0.0477(4) Uani 1 d . .
H72 H 0.4263 -0.1623 1.134 0.057 Uiso 1 calc . .
C73 C 0.53860(14) -0.11629(11) 1.11653(9) 0.0433(4) Uani 1 d . .
H73 H 0.5004 -0.0681 1.0903 0.052 Uiso 1 calc . .
C74 C 0.63789(12) -0.12863(9) 1.12813(7) 0.0310(3) Uani 1 d . .
C75 C 0.70558(13) -0.33810(9) 1.23442(7) 0.0333(3) Uani 1 d . .
H75 H 0.7748 -0.3392 1.2399 0.04 Uiso 1 calc . .
C76 C 0.66139(16) -0.35466(11) 1.29755(8) 0.0448(4) Uani 1 d . .
H76C H 0.595 -0.3575 1.2937 0.067 Uiso 1 calc . .
H76B H 0.6576 -0.3131 1.3157 0.067 Uiso 1 calc . .
H76A H 0.7032 -0.4041 1.3238 0.067 Uiso 1 calc . .
C77 C 0.70965(19) -0.40257(11) 1.20606(10) 0.0525(5) Uani 1 d . .
H77C H 0.74 -0.3932 1.1662 0.079 Uiso 1 calc . .
H77B H 0.6426 -0.4033 1.2009 0.079 Uiso 1 calc . .
H77A H 0.7489 -0.4525 1.2329 0.079 Uiso 1 calc . .
C78 C 0.68134(13) -0.06444(9) 1.09765(8) 0.0374(4) Uani 1 d . .
H78 H 0.7536 -0.0843 1.1083 0.045 Uiso 1 calc . .
C79 C 0.63500(16) 0.00646(10) 1.12127(10) 0.0489(5) Uani 1 d . .
H79C H 0.6399 -0.0096 1.166 0.073 Uiso 1 calc . .
H79B H 0.5654 0.03 1.1079 0.073 Uiso 1 calc . .
H79A H 0.67 0.0443 1.1051 0.073 Uiso 1 calc . .
C80 C 0.66893(18) -0.04023(12) 1.02778(9) 0.0559(5) Uani 1 d . .
H80C H 0.5986 -0.0181 1.0161 0.084 Uiso 1 calc . .
H80B H 0.6984 -0.0857 1.0128 0.084 Uiso 1 calc . .
H80A H 0.7019 -0.0014 1.0099 0.084 Uiso 1 calc . .
C81 C 0.81241(11) -0.26348(9) 1.04310(6) 0.0286(3) Uani 1 d . .
C82 C 0.73829(14) -0.23186(11) 0.84125(7) 0.0407(4) Uani 1 d . .
C83 C 0.66469(14) -0.26715(13) 0.84847(8) 0.0447(4) Uani 1 d . .
H83 H 0.642 -0.2711 0.8118 0.054 Uiso 1 calc . .
C84 C 0.61932(13) -0.29751(12) 0.90144(8) 0.0400(4) Uani 1 d . .
C85 C 0.77200(18) -0.20421(14) 0.77721(8) 0.0529(5) Uani 1 d . .
H85C H 0.8403 -0.2356 0.7737 0.079 Uiso 1 calc . .
H85B H 0.7682 -0.1498 0.7685 0.079 Uiso 1 calc . .
H85A H 0.7294 -0.2093 0.7479 0.079 Uiso 1 calc . .
C86 C 0.54146(17) -0.33240(15) 0.89383(9) 0.0536(5) Uani 1 d . .
H86C H 0.4789 -0.3052 0.9092 0.08 Uiso 1 calc . .
H86B H 0.5621 -0.3873 0.9169 0.08 Uiso 1 calc . .
H86A H 0.5328 -0.3273 0.8505 0.08 Uiso 1 calc . .
C87 C 0.85557(14) -0.18615(10) 0.87744(7) 0.0364(4) Uani 1 d . .
C88 C 0.95411(14) -0.23256(11) 0.88704(8) 0.0391(4) Uani 1 d . .
C89 C 1.02671(19) -0.19737(15) 0.88140(10) 0.0572(6) Uani 1 d . .
H89 H 1.0938 -0.2288 0.889 0.069 Uiso 1 calc . .
C90 C 1.0039(3) -0.11817(19) 0.86508(12) 0.0771(9) Uani 1 d . .
C91 C 0.9066(3) -0.07368(15) 0.85635(11) 0.0787(10) Uani 1 d . .
H91 H 0.8907 -0.0189 0.8454 0.094 Uiso 1 calc . .
C92 C 0.8294(2) -0.10560(12) 0.86286(9) 0.0553(6) Uani 1 d . .
C93 C 0.98257(16) -0.31947(12) 0.90324(10) 0.0506(5) Uani 1 d . .
H93C H 0.9625 -0.3344 0.8697 0.076 Uiso 1 calc . .
H93B H 0.9495 -0.3385 0.9404 0.076 Uiso 1 calc . .
H93A H 1.0542 -0.3421 0.9102 0.076 Uiso 1 calc . .
C94 C 1.0984(12) -0.0916(10) 0.8601(5) 0.088(3) Uani 0.68(3) d A 1
H94A H 1.1246 -0.0882 0.8192 0.132 Uiso 0.68(3) calc A 1
H94B H 1.1486 -0.1294 0.8905 0.132 Uiso 0.68(3) calc A 1
H94C H 1.0807 -0.0408 0.8676 0.132 Uiso 0.68(3) calc A 1
C94A C 1.0569(18) -0.0584(13) 0.8476(8) 0.068(4) Uani 0.32(3) d A 2
H94D H 1.0786 -0.0531 0.8055 0.103 Uiso 0.32(3) calc A 2
H94E H 1.1144 -0.0749 0.8752 0.103 Uiso 0.32(3) calc A 2
H94F H 1.012 -0.0085 0.8508 0.103 Uiso 0.32(3) calc A 2
C95 C 0.7231(3) -0.05559(15) 0.85575(12) 0.0871(11) Uani 1 d . .
H95C H 0.69 -0.0658 0.8244 0.131 Uiso 1 calc . .
H95B H 0.7194 -0.0009 0.8436 0.131 Uiso 1 calc . .
H95A H 0.6906 -0.0675 0.8947 0.131 Uiso 1 calc . .
C96 C 0.58499(12) -0.32653(9) 1.00783(7) 0.0306(3) Uani 1 d . .
C97 C 0.49633(13) -0.27683(10) 1.02077(8) 0.0356(3) Uani 1 d . .
C98 C 0.44255(13) -0.30531(11) 1.06923(9) 0.0427(4) Uani 1 d . .
H98 H 0.3817 -0.2716 1.078 0.051 Uiso 1 calc . .
C99 C 0.47519(16) -0.38142(12) 1.10511(9) 0.0473(4) Uani 1 d . .
C100 C 0.56582(18) -0.42848(11) 1.09258(10) 0.0534(5) Uani 1 d . .
H100 H 0.59 -0.4806 1.1173 0.064 Uiso 1 calc . .
C101 C 0.62249(15) -0.40180(10) 1.04493(9) 0.0443(4) Uani 1 d . .
C102 C 0.45810(18) -0.19338(12) 0.98324(11) 0.0613(6) Uani 1 d . .
H10C H 0.5035 -0.1662 0.9881 0.092 Uiso 1 calc . .
H10B H 0.3928 -0.1688 0.997 0.092 Uiso 1 calc . .
H10A H 0.4532 -0.1909 0.9401 0.092 Uiso 1 calc . .
C103 C 0.4138(2) -0.41052(18) 1.15698(13) 0.0778(8) Uani 1 d . .
H10F H 0.3452 -0.3948 1.1425 0.117 Uiso 1 calc . .
H10E H 0.4168 -0.3885 1.1904 0.117 Uiso 1 calc . .
H10D H 0.4398 -0.4671 1.1717 0.117 Uiso 1 calc . .
C104 C 0.7240(2) -0.45310(15) 1.03469(13) 0.0769(8) Uani 1 d . .
H10I H 0.7743 -0.4339 1.0456 0.115 Uiso 1 calc . .
H10H H 0.7294 -0.4523 0.9916 0.115 Uiso 1 calc . .
H10G H 0.734 -0.5062 1.0602 0.115 Uiso 1 calc . .
C1S C 0.9851(7) 0.5025(6) 0.4642(5) 0.057(2) Uani 0.5 d B -1
H1S H 0.9293 0.5285 0.437 0.069 Uiso 0.5 calc B -1
C2S C 1.0733(6) 0.4610(5) 0.4443(3) 0.0542(18) Uani 0.5 d B -1
H2S H 1.0779 0.4604 0.4029 0.065 Uiso 0.5 calc B -1
C3S C 1.1544(4) 0.4208(3) 0.4830(2) 0.0479(11) Uani 0.5 d B -1
H3S H 1.2144 0.3922 0.4689 0.057 Uiso 0.5 calc B -1
C4S C 1.1463(4) 0.4232(3) 0.5427(2) 0.0537(10) Uani 0.5 d B -1
H4S H 1.2011 0.3946 0.5703 0.064 Uiso 0.5 calc B -1
C5S C 1.0608(4) 0.4657(4) 0.5633(2) 0.0554(11) Uani 0.5 d B -1
H5S H 1.0583 0.4673 0.6045 0.067 Uiso 0.5 calc B -1
C6S C 0.9787(6) 0.5059(6) 0.5253(5) 0.055(2) Uani 0.5 d B -1
C7S C 0.8867(6) 0.5541(7) 0.5473(5) 0.085(4) Uani 0.5 d B -1
H7S1 H 0.8521 0.5203 0.5734 0.128 Uiso 0.5 calc B -1
H7S2 H 0.8437 0.5895 0.5123 0.128 Uiso 0.5 calc B -1
H7S3 H 0.9038 0.5842 0.5708 0.128 Uiso 0.5 calc B -1

loop_
_atom_site_aniso_label
_atom_site_aniso_U_11
_atom_site_aniso_U_22
_atom_site_aniso_U_33
_atom_site_aniso_U_23
_atom_site_aniso_U_13
_atom_site_aniso_U_12
Zn1 0.02499(10) 0.03769(11) 0.02365(10) -0.00710(8) -0.00530(7) -0.01272(8)
Zn2 0.03260(11) 0.04954(13) 0.01802(9) -0.01138(8) -0.00310(8) -0.01285(9)
Si1 0.0372(2) 0.02838(19) 0.02304(18) -0.01106(15) 0.00195(15) -0.01531(16)
Si2 0.02366(18) 0.0384(2) 0.02408(18) -0.01152(16) -0.00457(14) -0.00771(16)
Si3 0.0279(2) 0.0387(2) 0.0265(2) -0.01200(17) -0.00726(15) -0.00418(16)
Si4 0.0302(2) 0.03124(19) 0.02081(18) -0.01096(15) -0.00218(14) -0.00687(15)
Al1 0.02422(19) 0.02265(18) 0.01745(18) -0.00432(14) -0.00305(14) -0.00890(15)
Al2 0.02406(19) 0.02567(19) 0.01732(18) -0.00691(15) -0.00252(14) -0.00534(15)
O1 0.0311(5) 0.0427(6) 0.0275(5) -0.0169(5) -0.0040(4) -0.0130(5)
O2 0.0319(5) 0.0321(5) 0.0221(5) -0.0020(4) -0.0062(4) -0.0145(4)
O3 0.0327(5) 0.0319(5) 0.0260(5) -0.0043(4) -0.0058(4) -0.0163(4)
O4 0.0292(6) 0.0578(7) 0.0314(6) -0.0243(5) -0.0055(4) -0.0058(5)
O5 0.0354(6) 0.0368(6) 0.0189(5) -0.0055(4) -0.0017(4) -0.0109(5)
O6 0.0334(5) 0.0324(5) 0.0222(5) -0.0101(4) -0.0036(4) -0.0101(4)
N1 0.0281(6) 0.0230(5) 0.0221(5) -0.0055(4) -0.0006(4) -0.0079(5)
N2 0.0243(6) 0.0258(5) 0.0181(5) -0.0068(4) -0.0010(4) -0.0084(4)
N3 0.0263(6) 0.0397(7) 0.0248(6) -0.0068(5) -0.0043(5) -0.0117(5)
N4 0.0254(6) 0.0345(6) 0.0301(6) -0.0063(5) -0.0034(5) -0.0122(5)
N5 0.0250(6) 0.0307(6) 0.0245(6) -0.0104(5) -0.0022(5) -0.0054(5)
N6 0.0240(6) 0.0242(5) 0.0181(5) -0.0054(4) -0.0032(4) -0.0049(4)
N7 0.0394(7) 0.0487(8) 0.0216(6) -0.0106(6) -0.0018(5) -0.0137(6)
N8 0.0323(7) 0.0473(8) 0.0230(6) -0.0112(6) -0.0031(5) -0.0112(6)
C1 0.0279(7) 0.0283(7) 0.0245(7) -0.0068(6) -0.0009(5) -0.0054(6)
C2 0.0398(9) 0.0337(8) 0.0311(8) -0.0043(7) -0.0017(7) 0.0006(7)
C3 0.0348(9) 0.0547(11) 0.0497(11) -0.0062(9) -0.0041(8) 0.0093(8)
C4 0.0267(9) 0.0736(14) 0.0549(12) -0.0107(10) 0.0042(8) -0.0038(9)
C5 0.0330(9) 0.0550(11) 0.0415(10) -0.0059(8) 0.0043(7) -0.0135(8)
C6 0.0291(7) 0.0345(8) 0.0292(7) -0.0058(6) 0.0000(6) -0.0090(6)
C7 0.0558(11) 0.0284(8) 0.0356(9) 0.0010(7) -0.0002(8) 0.0040(7)
C8 0.0901(19) 0.0334(10) 0.0637(14) -0.0107(9) 0.0117(13) -0.0031(10)
C9 0.0767(16) 0.0483(11) 0.0416(11) 0.0043(9) -0.0121(11) 0.0116(11)
C10 0.0323(8) 0.0319(8) 0.0326(8) -0.0002(6) 0.0026(6) -0.0111(6)
C11 0.0482(10) 0.0425(9) 0.0341(9) 0.0008(7) -0.0028(7) -0.0153(8)
C12 0.0674(13) 0.0348(9) 0.0429(10) -0.0058(8) -0.0015(9) -0.0134(9)
C13 0.0565(11) 0.0452(9) 0.0332(8) -0.0218(7) 0.0059(8) -0.0198(8)
C14 0.0676(13) 0.0401(9) 0.0433(10) -0.0132(8) 0.0096(9) -0.0332(9)
C15 0.0553(11) 0.0413(9) 0.0295(8) -0.0048(7) -0.0176(8) -0.0013(8)
C16 0.0278(9) 0.1013(18) 0.0555(12) -0.0418(12) 0.0022(8) -0.0210(10)
C17 0.0344(8) 0.0310(7) 0.0205(7) -0.0089(6) 0.0011(6) -0.0074(6)
C18 0.0532(10) 0.0380(9) 0.0271(8) -0.0077(7) 0.0099(7) -0.0123(8)
C19 0.113(2) 0.0573(13) 0.0315(10) -0.0137(9) 0.0273(12) -0.0269(13)
C20 0.155(3) 0.0641(15) 0.0359(11) -0.0302(11) 0.0266(15) -0.0349(17)
C21 0.113(2) 0.0447(11) 0.0395(11) -0.0236(9) 0.0085(12) -0.0242(12)
C22 0.0545(10) 0.0317(8) 0.0294(8) -0.0114(6) -0.0019(7) -0.0105(7)
C23 0.0505(11) 0.0407(9) 0.0379(9) -0.0047(7) 0.0144(8) -0.0201(8)
C24 0.0608(13) 0.0458(11) 0.0621(14) 0.0100(10) 0.0082(11) -0.0224(10)
C25 0.0575(14) 0.0734(15) 0.0663(15) -0.0060(12) 0.0147(11) -0.0331(12)
C26 0.0568(11) 0.0267(7) 0.0375(9) -0.0082(7) -0.0059(8) -0.0138(7)
C27 0.0858(18) 0.0492(12) 0.0718(15) -0.0118(11) -0.0110(13) -0.0386(12)
C28 0.0742(15) 0.0345(9) 0.0531(12) -0.0101(8) -0.0057(11) -0.0029(9)
C29 0.0258(7) 0.0327(7) 0.0224(7) -0.0076(6) -0.0015(5) -0.0100(6)
C30 0.0315(8) 0.0433(9) 0.0272(8) -0.0082(6) -0.0068(6) -0.0110(7)
C31 0.0324(8) 0.0510(10) 0.0329(8) -0.0093(7) -0.0108(6) -0.0169(7)
C32 0.0278(7) 0.0375(8) 0.0376(8) -0.0066(7) -0.0076(6) -0.0125(6)
C33 0.0478(10) 0.0712(13) 0.0280(8) -0.0052(8) -0.0096(7) -0.0277(10)
C34 0.0412(10) 0.0606(12) 0.0481(11) -0.0041(9) -0.0118(8) -0.0298(9)
C35 0.0257(7) 0.0368(8) 0.0245(7) -0.0084(6) -0.0029(5) -0.0099(6)
C36 0.0355(8) 0.0371(8) 0.0455(9) -0.0178(7) 0.0054(7) -0.0113(7)
C37 0.0335(8) 0.0454(9) 0.0510(10) -0.0240(8) 0.0120(7) -0.0115(7)
C38 0.0342(8) 0.0454(9) 0.0315(8) -0.0124(7) 0.0034(6) -0.0164(7)
C39 0.0366(8) 0.0321(8) 0.0345(8) -0.0080(6) -0.0004(6) -0.0114(6)
C40 0.0279(7) 0.0358(8) 0.0318(8) -0.0102(6) -0.0012(6) -0.0050(6)
C41 0.0531(12) 0.0409(10) 0.0988(19) -0.0320(11) 0.0216(12) -0.0166(9)
C42 0.0476(11) 0.0622(12) 0.0505(11) -0.0217(9) 0.0163(9) -0.0296(10)
C43 0.0427(11) 0.0463(11) 0.0841(16) -0.0254(11) 0.0195(11) -0.0081(9)
C44 0.0251(7) 0.0307(7) 0.0315(8) -0.0048(6) -0.0038(6) -0.0107(6)
C45 0.0319(8) 0.0302(7) 0.0388(8) -0.0095(6) -0.0050(6) -0.0074(6)
C46 0.0440(9) 0.0287(8) 0.0406(9) -0.0010(7) -0.0095(7) -0.0094(7)
C47 0.0437(9) 0.0411(9) 0.0352(9) -0.0041(7) -0.0013(7) -0.0202(8)
C48 0.0377(9) 0.0416(9) 0.0433(10) -0.0121(8) 0.0090(7) -0.0124(7)
C49 0.0323(8) 0.0311(8) 0.0417(9) -0.0058(7) 0.0015(7) -0.0075(6)
C50 0.0497(11) 0.0368(9) 0.0527(11) -0.0157(8) 0.0001(9) -0.0011(8)
C51 0.0685(14) 0.0593(12) 0.0387(10) 0.0003(9) 0.0035(9) -0.0303(11)
C52 0.0522(11) 0.0353(9) 0.0565(12) -0.0054(8) 0.0067(9) -0.0005(8)
C53 0.0248(7) 0.0337(7) 0.0281(7) -0.0132(6) -0.0005(6) -0.0059(6)
C54 0.0356(8) 0.0403(9) 0.0386(9) -0.0158(7) 0.0058(7) -0.0132(7)
C55 0.0449(10) 0.0567(11) 0.0475(11) -0.0184(9) 0.0151(8) -0.0228(9)
C56 0.0469(11) 0.0677(13) 0.0475(11) -0.0287(10) 0.0188(9) -0.0171(10)
C57 0.0454(10) 0.0499(10) 0.0488(11) -0.0295(9) 0.0083(8) -0.0073(8)
C58 0.0307(8) 0.0351(8) 0.0345(8) -0.0158(6) -0.0022(6) -0.0040(6)
C59 0.0529(11) 0.0403(9) 0.0595(12) -0.0217(9) 0.0184(9) -0.0237(8)
C60 0.0752(16) 0.0335(10) 0.0872(18) -0.0083(10) 0.0104(14) -0.0166(10)
C61 0.0795(18) 0.0783(17) 0.110(2) -0.0572(17) 0.0318(16) -0.0516(15)
C62 0.0399(9) 0.0294(8) 0.0453(9) -0.0149(7) -0.0015(7) -0.0040(7)
C63 0.0543(12) 0.0418(10) 0.0613(13) -0.0069(9) -0.0068(10) 0.0027(9)
C64 0.0553(12) 0.0393(9) 0.0651(13) -0.0266(9) -0.0023(10) -0.0134(8)
C65 0.0301(9) 0.0833(15) 0.0521(11) -0.0342(11) -0.0094(8) -0.0068(9)
C66 0.0861(17) 0.0522(12) 0.0345(10) 0.0003(9) -0.0113(10) -0.0174(11)
C67 0.0862(17) 0.0438(10) 0.0522(12) -0.0154(9) -0.0168(11) -0.0273(11)
C68 0.0387(9) 0.0694(12) 0.0273(8) -0.0226(8) 0.0022(7) -0.0131(8)
C69 0.0260(7) 0.0265(7) 0.0177(6) -0.0076(5) -0.0017(5) -0.0037(5)
C70 0.0303(7) 0.0298(7) 0.0251(7) -0.0098(6) 0.0018(6) -0.0080(6)
C71 0.0340(8) 0.0454(9) 0.0434(9) -0.0157(8) 0.0002(7) -0.0159(7)
C72 0.0285(8) 0.0584(11) 0.0534(11) -0.0159(9) -0.0123(8) -0.0072(8)
C73 0.0354(9) 0.0417(9) 0.0399(9) -0.0056(7) -0.0137(7) 0.0025(7)
C74 0.0335(8) 0.0289(7) 0.0239(7) -0.0051(6) -0.0044(6) -0.0022(6)
C75 0.0373(8) 0.0275(7) 0.0322(8) -0.0053(6) 0.0052(6) -0.0099(6)
C76 0.0574(11) 0.0394(9) 0.0324(9) -0.0056(7) 0.0089(8) -0.0141(8)
C77 0.0801(15) 0.0319(9) 0.0463(11) -0.0139(8) 0.0184(10) -0.0194(9)
C78 0.0415(9) 0.0282(7) 0.0292(8) 0.0020(6) -0.0017(7) -0.0017(7)
C79 0.0573(12) 0.0273(8) 0.0522(11) -0.0034(7) 0.0078(9) -0.0082(8)
C80 0.0648(13) 0.0477(11) 0.0305(9) 0.0070(8) -0.0010(9) -0.0004(9)
C81 0.0255(7) 0.0403(8) 0.0201(6) -0.0120(6) 0.0010(5) -0.0075(6)
C82 0.0455(10) 0.0546(10) 0.0200(7) -0.0117(7) -0.0025(6) -0.0115(8)
C83 0.0465(10) 0.0692(12) 0.0233(8) -0.0175(8) -0.0058(7) -0.0195(9)
C84 0.0378(9) 0.0560(10) 0.0287(8) -0.0164(7) -0.0056(7) -0.0131(8)
C85 0.0684(13) 0.0726(13) 0.0207(8) -0.0124(8) -0.0006(8) -0.0267(11)
C86 0.0549(12) 0.0818(15) 0.0383(10) -0.0247(10) -0.0052(8) -0.0325(11)
C87 0.0537(10) 0.0385(8) 0.0184(7) -0.0073(6) 0.0019(6) -0.0174(7)
C88 0.0489(10) 0.0437(9) 0.0302(8) -0.0106(7) 0.0061(7) -0.0231(8)
C89 0.0651(14) 0.0813(15) 0.0453(11) -0.0244(11) 0.0171(10) -0.0473(13)
C90 0.129(3) 0.090(2) 0.0539(14) -0.0327(14) 0.0355(16) -0.085(2)
C91 0.162(3) 0.0471(12) 0.0452(12) -0.0183(10) 0.0265(16) -0.0575(18)
C92 0.0948(17) 0.0378(10) 0.0294(9) -0.0101(7) 0.0053(10) -0.0159(10)
C93 0.0461(11) 0.0441(10) 0.0542(12) -0.0075(9) 0.0026(9) -0.0106(8)
C94 0.124(7) 0.088(7) 0.087(5) -0.025(4) 0.028(5) -0.084(6)
C94A 0.085(9) 0.062(7) 0.073(7) -0.011(6) 0.005(6) -0.050(7)
C95 0.126(3) 0.0525(13) 0.0488(13) -0.0134(11) -0.0084(15) 0.0186(15)
C96 0.0318(8) 0.0357(8) 0.0248(7) -0.0102(6) -0.0035(6) -0.0089(6)
C97 0.0334(8) 0.0327(8) 0.0337(8) -0.0047(6) -0.0038(6) -0.0046(6)
C98 0.0328(8) 0.0458(10) 0.0426(10) -0.0099(8) 0.0033(7) -0.0062(7)
C99 0.0546(11) 0.0478(10) 0.0407(10) -0.0067(8) 0.0059(8) -0.0239(9)
C100 0.0757(15) 0.0290(8) 0.0459(11) -0.0029(7) 0.0043(10) -0.0110(9)
C101 0.0512(11) 0.0321(8) 0.0409(9) -0.0124(7) 0.0006(8) 0.0004(7)
C102 0.0599(13) 0.0394(10) 0.0570(13) 0.0037(9) 0.0052(10) 0.0051(9)
C103 0.088(2) 0.0824(18) 0.0622(15) -0.0036(13) 0.0248(14) -0.0456(16)
C104 0.0775(18) 0.0505(13) 0.0710(16) -0.0145(12) 0.0124(13) 0.0180(12)
C1S 0.066(6) 0.047(3) 0.057(4) -0.002(3) -0.003(4) -0.025(4)
C2S 0.078(6) 0.046(3) 0.034(2) -0.003(2) 0.002(3) -0.022(4)
C3S 0.056(3) 0.043(2) 0.048(3) -0.013(2) 0.010(2) -0.021(2)
C4S 0.057(2) 0.067(3) 0.050(2) -0.019(2) 0.0062(19) -0.037(2)
C5S 0.065(3) 0.077(3) 0.047(3) -0.027(2) 0.013(2) -0.045(3)
C6S 0.061(5) 0.054(4) 0.064(5) -0.021(4) 0.018(4) -0.038(4)
C7S 0.065(7) 0.071(7) 0.115(10) -0.027(7) 0.032(6) -0.020(6)

loop_
_atom_type_symbol
_atom_type_description
_atom_type_scat_dispersion_real
_atom_type_scat_dispersion_imag
_atom_type_scat_source
C C 0.0181 0.0091 'International Tables Vol C Tables 4.2.6.8 and 6.1.1.4'
H H 0 0 'International Tables Vol C Tables 4.2.6.8 and 6.1.1.4'
N N 0.0311 0.018 'International Tables Vol C Tables 4.2.6.8 and 6.1.1.4'
O O 0.0492 0.0322 'International Tables Vol C Tables 4.2.6.8 and 6.1.1.4'
Al Al 0.213 0.2455 'International Tables Vol C Tables 4.2.6.8 and 6.1.1.4'
Si Si 0.2541 0.3302 'International Tables Vol C Tables 4.2.6.8 and 6.1.1.4'
Zn Zn -1.5491 0.6778 'International Tables Vol C Tables 4.2.6.8 and 6.1.1.4'

loop_
_exptl_crystal_face_index_h
_exptl_crystal_face_index_k
_exptl_crystal_face_index_l
_exptl_crystal_face_perp_dist
-2 -11 3 0.075
-3 -12 0 0.0726
-6 -11 -7 0.086
-4 4 -10 0.0669
6 10 8 0.0849
0 -11 -4 0.0748
6 3 -10 0.0569
5 9 -6 0.051
-2 11 6 0.0528
-6 -7 8 0.0578
5 -6 -10 0.0823
-4 9 1 0.0404
-8 -7 3 0.065
5 -7 -1 0.0947
9 6 -3 0.0776
2 11 -2 0.0497
2 -7 7 0.0886
-5 -12 -3 0.0731
1 4 -12 0.065
-2 -10 -11 0.0733
-2 -6 10 0.0745
0 3 15 0.094
-2 -12 -7 0.0685
-6 0 11 0.066
4 -2 -13 0.0634
0 -12 -7 0.0669
-7 4 7 0.0544
-8 -3 7 0.0536
8 0 -7 0.0772
3 -10 -4 0.0794
5 0 11 0.1039
-7 -6 -11 0.085

loop_
_geom_angle_atom_site_label_1
_geom_angle_atom_site_label_2
_geom_angle_atom_site_label_3
_geom_angle
_geom_angle_site_symmetry_1
_geom_angle_site_symmetry_3
_geom_angle_publ_flag
N3 Zn1 N4 100.97(6) . . ?
N3 Zn1 C29 133.71(6) . . ?
N4 Zn1 C29 125.32(6) . . ?
N8 Zn2 N7 101.01(6) . . ?
N8 Zn2 C81 133.96(6) . . ?
N7 Zn2 C81 124.97(6) . . ?
O1 Si1 N1 106.30(6) . . ?
O1 Si1 C13 110.73(8) . . ?
N1 Si1 C13 110.95(8) . . ?
O1 Si1 C14 105.51(8) . . ?
N1 Si1 C14 112.43(8) . . ?
C13 Si1 C14 110.70(9) . . ?
O1 Si2 N2 106.62(6) . . ?
O1 Si2 C16 109.98(9) . . ?
N2 Si2 C16 112.17(8) . . ?
O1 Si2 C15 104.68(8) . . ?
N2 Si2 C15 114.75(7) . . ?
C16 Si2 C15 108.31(11) . . ?
O4 Si3 N5 106.01(6) . . ?
O4 Si3 C65 110.39(8) . . ?
N5 Si3 C65 112.01(9) . . ?
O4 Si3 C66 105.84(10) . . ?
N5 Si3 C66 113.61(9) . . ?
C65 Si3 C66 108.76(12) . . ?
O4 Si4 N6 106.45(6) . . ?
O4 Si4 C68 109.40(8) . . ?
N6 Si4 C68 112.40(7) . . ?
O4 Si4 C67 104.60(10) . . ?
N6 Si4 C67 114.64(8) . . ?
C68 Si4 C67 108.94(11) . . ?
N1 Al1 N2 113.54(6) . . ?
N1 Al1 O3 117.69(6) . . ?
N2 Al1 O3 117.25(5) . . ?
N1 Al1 O2 115.26(5) . . ?
N2 Al1 O2 115.86(5) . . ?
O3 Al1 O2 70.73(5) . . ?
N1 Al1 C29 122.88(6) . . ?
N2 Al1 C29 123.49(6) . . ?
O3 Al1 C29 35.45(5) . . ?
O2 Al1 C29 35.28(5) . . ?
N5 Al2 N6 114.38(6) . . ?
N5 Al2 O5 118.47(6) . . ?
N6 Al2 O5 114.64(5) . . ?
N5 Al2 O6 118.67(6) . . ?
N6 Al2 O6 113.15(6) . . ?
O5 Al2 O6 70.56(5) . . ?
N5 Al2 C81 127.50(6) . . ?
N6 Al2 C81 118.11(6) . . ?
O5 Al2 C81 35.29(6) . . ?
O6 Al2 C81 35.33(5) . . ?
Si2 O1 Si1 137.46(7) . . ?
C29 O2 Al1 88.08(8) . . ?
C29 O3 Al1 88.33(8) . . ?
Si3 O4 Si4 139.57(7) . . ?
C81 O5 Al2 88.44(9) . . ?
C81 O6 Al2 88.04(9) . . ?
C1 N1 Si1 124.10(10) . . ?
C1 N1 Al1 118.89(10) . . ?
Si1 N1 Al1 116.93(7) . . ?
C17 N2 Si2 125.92(10) . . ?
C17 N2 Al1 112.76(9) . . ?
Si2 N2 Al1 121.25(7) . . ?
C30 N3 C35 119.41(13) . . ?
C30 N3 Zn1 120.34(11) . . ?
C35 N3 Zn1 120.11(10) . . ?
C32 N4 C44 121.12(13) . . ?
C32 N4 Zn1 120.69(11) . . ?
C44 N4 Zn1 118.13(10) . . ?
C53 N5 Si3 123.02(10) . . ?
C53 N5 Al2 118.23(10) . . ?
Si3 N5 Al2 118.75(7) . . ?
C69 N6 Si4 123.68(9) . . ?
C69 N6 Al2 114.95(9) . . ?
Si4 N6 Al2 121.33(7) . . ?
C82 N7 C87 121.12(15) . . ?
C82 N7 Zn2 120.69(13) . . ?
C87 N7 Zn2 118.16(10) . . ?
C84 N8 C96 119.25(15) . . ?
C84 N8 Zn2 120.04(13) . . ?
C96 N8 Zn2 120.71(10) . . ?
C2 C1 C6 119.35(15) . . ?
C2 C1 N1 120.98(14) . . ?
C6 C1 N1 119.63(13) . . ?
C3 C2 C1 119.08(17) . . ?
C3 C2 C7 118.72(16) . . ?
C1 C2 C7 122.20(16) . . ?
C4 C3 C2 121.78(17) . . ?
C4 C3 H3 119.1 . . ?
C2 C3 H3 119.1 . . ?
C3 C4 C5 118.99(18) . . ?
C3 C4 H4 120.5 . . ?
C5 C4 H4 120.5 . . ?
C4 C5 C6 121.70(18) . . ?
C4 C5 H5 119.1 . . ?
C6 C5 H5 119.1 . . ?
C5 C6 C1 119.08(15) . . ?
C5 C6 C10 119.53(15) . . ?
C1 C6 C10 121.38(14) . . ?
C2 C7 C9 111.40(19) . . ?
C2 C7 C8 111.03(17) . . ?
C9 C7 C8 110.47(18) . . ?
C2 C7 H7 107.9 . . ?
C9 C7 H7 107.9 . . ?
C8 C7 H7 107.9 . . ?
C7 C8 H8C 109.5 . . ?
C7 C8 H8B 109.5 . . ?
H8C C8 H8B 109.5 . . ?
C7 C8 H8A 109.5 . . ?
H8C C8 H8A 109.5 . . ?
H8B C8 H8A 109.5 . . ?
C7 C9 H9C 109.5 . . ?
C7 C9 H9B 109.5 . . ?
H9C C9 H9B 109.5 . . ?
C7 C9 H9A 109.5 . . ?
H9C C9 H9A 109.5 . . ?
H9B C9 H9A 109.5 . . ?
C6 C10 C11 112.44(15) . . ?
C6 C10 C12 111.04(15) . . ?
C11 C10 C12 110.66(14) . . ?
C6 C10 H10 107.5 . . ?
C11 C10 H10 107.5 . . ?
C12 C10 H10 107.5 . . ?
C10 C11 H11C 109.5 . . ?
C10 C11 H11B 109.5 . . ?
H11C C11 H11B 109.5 . . ?
C10 C11 H11A 109.5 . . ?
H11C C11 H11A 109.5 . . ?
H11B C11 H11A 109.5 . . ?
C10 C12 H12C 109.5 . . ?
C10 C12 H12B 109.5 . . ?
H12C C12 H12B 109.5 . . ?
C10 C12 H12A 109.5 . . ?
H12C C12 H12A 109.5 . . ?
H12B C12 H12A 109.5 . . ?
Si1 C13 H13C 109.5 . . ?
Si1 C13 H13B 109.5 . . ?
H13C C13 H13B 109.5 . . ?
Si1 C13 H13A 109.5 . . ?
H13C C13 H13A 109.5 . . ?
H13B C13 H13A 109.5 . . ?
Si1 C14 H14C 109.5 . . ?
Si1 C14 H14B 109.5 . . ?
H14C C14 H14B 109.5 . . ?
Si1 C14 H14A 109.5 . . ?
H14C C14 H14A 109.5 . . ?
H14B C14 H14A 109.5 . . ?
Si2 C15 H15C 109.5 . . ?
Si2 C15 H15B 109.5 . . ?
H15C C15 H15B 109.5 . . ?
Si2 C15 H15A 109.5 . . ?
H15C C15 H15A 109.5 . . ?
H15B C15 H15A 109.5 . . ?
Si2 C16 H16C 109.5 . . ?
Si2 C16 H16B 109.5 . . ?
H16C C16 H16B 109.5 . . ?
Si2 C16 H16A 109.5 . . ?
H16C C16 H16A 109.5 . . ?
H16B C16 H16A 109.5 . . ?
C18 C17 C22 119.74(15) . . ?
C18 C17 N2 120.01(14) . . ?
C22 C17 N2 119.96(14) . . ?
C19 C18 C17 118.19(18) . . ?
C19 C18 C23 119.24(17) . . ?
C17 C18 C23 122.56(16) . . ?
C20 C19 C18 121.8(2) . . ?
C20 C19 H19 119.1 . . ?
C18 C19 H19 119.1 . . ?
C21 C20 C19 119.6(2) . . ?
C21 C20 H20 120.2 . . ?
C19 C20 H20 120.2 . . ?
C20 C21 C22 121.2(2) . . ?
C20 C21 H21 119.4 . . ?
C22 C21 H21 119.4 . . ?
C21 C22 C17 119.41(17) . . ?
C21 C22 C26 117.56(17) . . ?
C17 C22 C26 123.02(15) . . ?
C18 C23 C24 112.67(19) . . ?
C18 C23 C25 110.12(18) . . ?
C24 C23 C25 109.08(17) . . ?
C18 C23 H23 108.3 . . ?
C24 C23 H23 108.3 . . ?
C25 C23 H23 108.3 . . ?
C23 C24 H24C 109.5 . . ?
C23 C24 H24B 109.5 . . ?
H24C C24 H24B 109.5 . . ?
C23 C24 H24A 109.5 . . ?
H24C C24 H24A 109.5 . . ?
H24B C24 H24A 109.5 . . ?
C23 C25 H25C 109.5 . . ?
C23 C25 H25B 109.5 . . ?
H25C C25 H25B 109.5 . . ?
C23 C25 H25A 109.5 . . ?
H25C C25 H25A 109.5 . . ?
H25B C25 H25A 109.5 . . ?
C22 C26 C27 113.20(17) . . ?
C22 C26 C28 110.73(18) . . ?
C27 C26 C28 110.70(17) . . ?
C22 C26 H26 107.3 . . ?
C27 C26 H26 107.3 . . ?
C28 C26 H26 107.3 . . ?
C26 C27 H27C 109.5 . . ?
C26 C27 H27B 109.5 . . ?
H27C C27 H27B 109.5 . . ?
C26 C27 H27A 109.5 . . ?
H27C C27 H27A 109.5 . . ?
H27B C27 H27A 109.5 . . ?
C26 C28 H28C 109.5 . . ?
C26 C28 H28B 109.5 . . ?
H28C C28 H28B 109.5 . . ?
C26 C28 H28A 109.5 . . ?
H28C C28 H28A 109.5 . . ?
H28B C28 H28A 109.5 . . ?
O2 C29 O3 112.86(12) . . ?
O2 C29 Zn1 123.54(10) . . ?
O3 C29 Zn1 123.59(11) . . ?
O2 C29 Al1 56.64(7) . . ?
O3 C29 Al1 56.22(7) . . ?
Zn1 C29 Al1 178.38(8) . . ?
N3 C30 C31 124.25(15) . . ?
N3 C30 C33 118.54(15) . . ?
C31 C30 C33 117.22(15) . . ?
C30 C31 C32 129.83(15) . . ?
C30 C31 H31 115.1 . . ?
C32 C31 H31 115.1 . . ?
N4 C32 C31 123.73(15) . . ?
N4 C32 C34 118.75(15) . . ?
C31 C32 C34 117.52(15) . . ?
C30 C33 H33C 109.5 . . ?
C30 C33 H33B 109.5 . . ?
H33C C33 H33B 109.5 . . ?
C30 C33 H33A 109.5 . . ?
H33C C33 H33A 109.5 . . ?
H33B C33 H33A 109.5 . . ?
C32 C34 H34C 109.5 . . ?
C32 C34 H34B 109.5 . . ?
H34C C34 H34B 109.5 . . ?
C32 C34 H34A 109.5 . . ?
H34C C34 H34A 109.5 . . ?
H34B C34 H34A 109.5 . . ?
C40 C35 C36 120.72(15) . . ?
C40 C35 N3 120.58(14) . . ?
C36 C35 N3 118.68(15) . . ?
C37 C36 C35 118.66(16) . . ?
C37 C36 C41 120.38(17) . . ?
C35 C36 C41 120.96(17) . . ?
C38 C37 C36 121.98(16) . . ?
C38 C37 H37 119 . . ?
C36 C37 H37 119 . . ?
C37 C38 C39 118.10(16) . . ?
C37 C38 C42 120.61(17) . . ?
C39 C38 C42 121.29(17) . . ?
C38 C39 C40 121.88(16) . . ?
C38 C39 H39 119.1 . . ?
C40 C39 H39 119.1 . . ?
C39 C40 C35 118.61(15) . . ?
C39 C40 C43 120.09(16) . . ?
C35 C40 C43 121.30(16) . . ?
C36 C41 H41C 109.5 . . ?
C36 C41 H41B 109.5 . . ?
H41C C41 H41B 109.5 . . ?
C36 C41 H41A 109.5 . . ?
H41C C41 H41A 109.5 . . ?
H41B C41 H41A 109.5 . . ?
C38 C42 H42C 109.5 . . ?
C38 C42 H42B 109.5 . . ?
H42C C42 H42B 109.5 . . ?
C38 C42 H42A 109.5 . . ?
H42C C42 H42A 109.5 . . ?
H42B C42 H42A 109.5 . . ?
C40 C43 H43C 109.5 . . ?
C40 C43 H43B 109.5 . . ?
H43C C43 H43B 109.5 . . ?
C40 C43 H43A 109.5 . . ?
H43C C43 H43A 109.5 . . ?
H43B C43 H43A 109.5 . . ?
C49 C44 C45 120.69(15) . . ?
C49 C44 N4 119.86(14) . . ?
C45 C44 N4 119.20(15) . . ?
C46 C45 C44 118.46(16) . . ?
C46 C45 C50 121.12(16) . . ?
C44 C45 C50 120.42(16) . . ?
C47 C46 C45 122.03(16) . . ?
C47 C46 H46 119 . . ?
C45 C46 H46 119 . . ?
C46 C47 C48 117.98(16) . . ?
C46 C47 C51 121.74(18) . . ?
C48 C47 C51 120.28(19) . . ?
C47 C48 C49 122.04(17) . . ?
C47 C48 H48 119 . . ?
C49 C48 H48 119 . . ?
C48 C49 C44 118.77(15) . . ?
C48 C49 C52 120.63(17) . . ?
C44 C49 C52 120.59(16) . . ?
C45 C50 H50C 109.5 . . ?
C45 C50 H50B 109.5 . . ?
H50C C50 H50B 109.5 . . ?
C45 C50 H50A 109.5 . . ?
H50C C50 H50A 109.5 . . ?
H50B C50 H50A 109.5 . . ?
C47 C51 H51C 109.5 . . ?
C47 C51 H51B 109.5 . . ?
H51C C51 H51B 109.5 . . ?
C47 C51 H51A 109.5 . . ?
H51C C51 H51A 109.5 . . ?
H51B C51 H51A 109.5 . . ?
C49 C52 H52C 109.5 . . ?
C49 C52 H52B 109.5 . . ?
H52C C52 H52B 109.5 . . ?
C49 C52 H52A 109.5 . . ?
H52C C52 H52A 109.5 . . ?
H52B C52 H52A 109.5 . . ?
C58 C53 C54 119.74(15) . . ?
C58 C53 N5 120.52(14) . . ?
C54 C53 N5 119.72(14) . . ?
C55 C54 C53 119.02(16) . . ?
C55 C54 C59 119.13(17) . . ?
C53 C54 C59 121.83(15) . . ?
C56 C55 C54 121.50(19) . . ?
C56 C55 H55 119.2 . . ?
C54 C55 H55 119.2 . . ?
C57 C56 C55 119.23(18) . . ?
C57 C56 H56 120.4 . . ?
C55 C56 H56 120.4 . . ?
C56 C57 C58 121.75(17) . . ?
C56 C57 H57 119.1 . . ?
C58 C57 H57 119.1 . . ?
C57 C58 C53 118.75(17) . . ?
C57 C58 C62 118.62(16) . . ?
C53 C58 C62 122.63(15) . . ?
C54 C59 C60 110.63(19) . . ?
C54 C59 C61 112.50(18) . . ?
C60 C59 C61 110.6(2) . . ?
C54 C59 H59 107.6 . . ?
C60 C59 H59 107.6 . . ?
C61 C59 H59 107.6 . . ?
C59 C60 H60C 109.5 . . ?
C59 C60 H60B 109.5 . . ?
H60C C60 H60B 109.5 . . ?
C59 C60 H60A 109.5 . . ?
H60C C60 H60A 109.5 . . ?
H60B C60 H60A 109.5 . . ?
C59 C61 H61C 109.5 . . ?
C59 C61 H61B 109.5 . . ?
H61C C61 H61B 109.5 . . ?
C59 C61 H61A 109.5 . . ?
H61C C61 H61A 109.5 . . ?
H61B C61 H61A 109.5 . . ?
C58 C62 C64 112.29(16) . . ?
C58 C62 C63 110.77(16) . . ?
C64 C62 C63 110.18(16) . . ?
C58 C62 H62 107.8 . . ?
C64 C62 H62 107.8 . . ?
C63 C62 H62 107.8 . . ?
C62 C63 H63C 109.5 . . ?
C62 C63 H63B 109.5 . . ?
H63C C63 H63B 109.5 . . ?
C62 C63 H63A 109.5 . . ?
H63C C63 H63A 109.5 . . ?
H63B C63 H63A 109.5 . . ?
C62 C64 H64C 109.5 . . ?
C62 C64 H64B 109.5 . . ?
H64C C64 H64B 109.5 . . ?
C62 C64 H64A 109.5 . . ?
H64C C64 H64A 109.5 . . ?
H64B C64 H64A 109.5 . . ?
Si3 C65 H65C 109.5 . . ?
Si3 C65 H65B 109.5 . . ?
H65C C65 H65B 109.5 . . ?
Si3 C65 H65A 109.5 . . ?
H65C C65 H65A 109.5 . . ?
H65B C65 H65A 109.5 . . ?
Si3 C66 H66C 109.5 . . ?
Si3 C66 H66B 109.5 . . ?
H66C C66 H66B 109.5 . . ?
Si3 C66 H66A 109.5 . . ?
H66C C66 H66A 109.5 . . ?
H66B C66 H66A 109.5 . . ?
Si4 C67 H67C 109.5 . . ?
Si4 C67 H67B 109.5 . . ?
H67C C67 H67B 109.5 . . ?
Si4 C67 H67A 109.5 . . ?
H67C C67 H67A 109.5 . . ?
H67B C67 H67A 109.5 . . ?
Si4 C68 H68C 109.5 . . ?
Si4 C68 H68B 109.5 . . ?
H68C C68 H68B 109.5 . . ?
Si4 C68 H68A 109.5 . . ?
H68C C68 H68A 109.5 . . ?
H68B C68 H68A 109.5 . . ?
C70 C69 C74 119.46(14) . . ?
C70 C69 N6 119.85(12) . . ?
C74 C69 N6 120.61(13) . . ?
C71 C70 C69 119.17(15) . . ?
C71 C70 C75 118.37(15) . . ?
C69 C70 C75 122.44(14) . . ?
C72 C71 C70 121.69(17) . . ?
C72 C71 H71 119.2 . . ?
C70 C71 H71 119.2 . . ?
C73 C72 C71 119.15(16) . . ?
C73 C72 H72 120.4 . . ?
C71 C72 H72 120.4 . . ?
C72 C73 C74 121.83(16) . . ?
C72 C73 H73 119.1 . . ?
C74 C73 H73 119.1 . . ?
C73 C74 C69 118.67(15) . . ?
C73 C74 C78 118.57(15) . . ?
C69 C74 C78 122.76(15) . . ?
C70 C75 C77 111.95(15) . . ?
C70 C75 C76 111.86(14) . . ?
C77 C75 C76 109.11(14) . . ?
C70 C75 H75 107.9 . . ?
C77 C75 H75 107.9 . . ?
C76 C75 H75 107.9 . . ?
C75 C76 H76C 109.5 . . ?
C75 C76 H76B 109.5 . . ?
H76C C76 H76B 109.5 . . ?
C75 C76 H76A 109.5 . . ?
H76C C76 H76A 109.5 . . ?
H76B C76 H76A 109.5 . . ?
C75 C77 H77C 109.5 . . ?
C75 C77 H77B 109.5 . . ?
H77C C77 H77B 109.5 . . ?
C75 C77 H77A 109.5 . . ?
H77C C77 H77A 109.5 . . ?
H77B C77 H77A 109.5 . . ?
C74 C78 C79 111.00(15) . . ?
C74 C78 C80 112.13(17) . . ?
C79 C78 C80 109.59(15) . . ?
C74 C78 H78 108 . . ?
C79 C78 H78 108 . . ?
C80 C78 H78 108 . . ?
C78 C79 H79C 109.5 . . ?
C78 C79 H79B 109.5 . . ?
H79C C79 H79B 109.5 . . ?
C78 C79 H79A 109.5 . . ?
H79C C79 H79A 109.5 . . ?
H79B C79 H79A 109.5 . . ?
C78 C80 H80C 109.5 . . ?
C78 C80 H80B 109.5 . . ?
H80C C80 H80B 109.5 . . ?
C78 C80 H80A 109.5 . . ?
H80C C80 H80A 109.5 . . ?
H80B C80 H80A 109.5 . . ?
O5 C81 O6 112.76(12) . . ?
O5 C81 Zn2 122.73(11) . . ?
O6 C81 Zn2 124.51(11) . . ?
O5 C81 Al2 56.27(7) . . ?
O6 C81 Al2 56.63(7) . . ?
Zn2 C81 Al2 176.01(8) . . ?
N7 C82 C83 123.55(16) . . ?
N7 C82 C85 119.01(18) . . ?
C83 C82 C85 117.43(16) . . ?
C82 C83 C84 129.94(16) . . ?
C82 C83 H83 115 . . ?
C84 C83 H83 115 . . ?
N8 C84 C83 124.45(17) . . ?
N8 C84 C86 118.55(17) . . ?
C83 C84 C86 117.00(16) . . ?
C82 C85 H85C 109.5 . . ?
C82 C85 H85B 109.5 . . ?
H85C C85 H85B 109.5 . . ?
C82 C85 H85A 109.5 . . ?
H85C C85 H85A 109.5 . . ?
H85B C85 H85A 109.5 . . ?
C84 C86 H86C 109.5 . . ?
C84 C86 H86B 109.5 . . ?
H86C C86 H86B 109.5 . . ?
C84 C86 H86A 109.5 . . ?
H86C C86 H86A 109.5 . . ?
H86B C86 H86A 109.5 . . ?
C88 C87 C92 121.06(19) . . ?
C88 C87 N7 118.64(15) . . ?
C92 C87 N7 120.12(19) . . ?
C89 C88 C87 118.90(19) . . ?
C89 C88 C93 119.9(2) . . ?
C87 C88 C93 121.23(17) . . ?
C90 C89 C88 121.6(3) . . ?
C90 C89 H89 119.2 . . ?
C88 C89 H89 119.2 . . ?
C91 C90 C89 118.6(2) . . ?
C91 C90 C94A 102.7(11) . . ?
C89 C90 C94A 138.5(11) . . ?
C91 C90 C94 128.9(8) . . ?
C89 C90 C94 112.5(8) . . ?
C90 C91 C92 122.7(2) . . ?
C90 C91 H91 118.6 . . ?
C92 C91 H91 118.6 . . ?
C87 C92 C91 117.1(2) . . ?
C87 C92 C95 121.2(2) . . ?
C91 C92 C95 121.6(2) . . ?
C88 C93 H93C 109.5 . . ?
C88 C93 H93B 109.5 . . ?
H93C C93 H93B 109.5 . . ?
C88 C93 H93A 109.5 . . ?
H93C C93 H93A 109.5 . . ?
H93B C93 H93A 109.5 . . ?
C90 C94 H94A 109.5 . . ?
C90 C94 H94B 109.5 . . ?
H94A C94 H94B 109.5 . . ?
C90 C94 H94C 109.5 . . ?
H94A C94 H94C 109.5 . . ?
H94B C94 H94C 109.5 . . ?
C90 C94A H94D 109.5 . . ?
C90 C94A H94E 109.5 . . ?
H94D C94A H94E 109.5 . . ?
C90 C94A H94F 109.5 . . ?
H94D C94A H94F 109.5 . . ?
H94E C94A H94F 109.5 . . ?
C92 C95 H95C 109.5 . . ?
C92 C95 H95B 109.5 . . ?
H95C C95 H95B 109.5 . . ?
C92 C95 H95A 109.5 . . ?
H95C C95 H95A 109.5 . . ?
H95B C95 H95A 109.5 . . ?
C101 C96 C97 120.71(16) . . ?
C101 C96 N8 119.77(16) . . ?
C97 C96 N8 119.43(15) . . ?
C98 C97 C96 118.90(16) . . ?
C98 C97 C102 119.90(17) . . ?
C96 C97 C102 121.21(17) . . ?
C99 C98 C97 121.81(17) . . ?
C99 C98 H98 119.1 . . ?
C97 C98 H98 119.1 . . ?
C98 C99 C100 117.79(18) . . ?
C98 C99 C103 120.2(2) . . ?
C100 C99 C103 122.0(2) . . ?
C99 C100 C101 122.08(17) . . ?
C99 C100 H100 119 . . ?
C101 C100 H100 119 . . ?
C96 C101 C100 118.53(17) . . ?
C96 C101 C104 120.57(19) . . ?
C100 C101 C104 120.89(19) . . ?
C97 C102 H10C 109.5 . . ?
C97 C102 H10B 109.5 . . ?
H10C C102 H10B 109.5 . . ?
C97 C102 H10A 109.5 . . ?
H10C C102 H10A 109.5 . . ?
H10B C102 H10A 109.5 . . ?
C99 C103 H10F 109.5 . . ?
C99 C103 H10E 109.5 . . ?
H10F C103 H10E 109.5 . . ?
C99 C103 H10D 109.5 . . ?
H10F C103 H10D 109.5 . . ?
H10E C103 H10D 109.5 . . ?
C101 C104 H10I 109.5 . . ?
C101 C104 H10H 109.5 . . ?
H10I C104 H10H 109.5 . . ?
C101 C104 H10G 109.5 . . ?
H10I C104 H10G 109.5 . . ?
H10H C104 H10G 109.5 . . ?
C2S C1S C6S 119.5(8) . . ?
C2S C1S H1S 120.3 . . ?
C6S C1S H1S 120.3 . . ?
C3S C2S C1S 121.7(7) . . ?
C3S C2S H2S 119.2 . . ?
C1S C2S H2S 119.2 . . ?
C2S C3S C4S 118.1(6) . . ?
C2S C3S H3S 121 . . ?
C4S C3S H3S 121 . . ?
C5S C4S C3S 121.6(5) . . ?
C5S C4S H4S 119.2 . . ?
C3S C4S H4S 119.2 . . ?
C4S C5S C6S 121.0(6) . . ?
C4S C5S H5S 119.5 . . ?
C6S C5S H5S 119.5 . . ?
C5S C6S C1S 118.0(7) . . ?
C5S C6S C7S 120.9(7) . . ?
C1S C6S C7S 121.0(9) . . ?
C6S C7S H7S1 109.5 . . ?
C6S C7S H7S2 109.5 . . ?
H7S1 C7S H7S2 109.5 . . ?
C6S C7S H7S3 109.5 . . ?
H7S1 C7S H7S3 109.5 . . ?
H7S2 C7S H7S3 109.5 . . ?

loop_
_geom_bond_atom_site_label_1
_geom_bond_atom_site_label_2
_geom_bond_distance
_geom_bond_site_symmetry_2
_geom_bond_publ_flag
Zn1 N3 1.9098(13) . ?
Zn1 N4 1.9160(13) . ?
Zn1 C29 1.9641(14) . ?
Zn2 N8 1.9074(14) . ?
Zn2 N7 1.9207(14) . ?
Zn2 C81 1.9640(15) . ?
Si1 O1 1.6447(12) . ?
Si1 N1 1.7224(13) . ?
Si1 C13 1.8577(17) . ?
Si1 C14 1.8676(18) . ?
Si2 O1 1.6394(12) . ?
Si2 N2 1.7240(12) . ?
Si2 C16 1.8570(19) . ?
Si2 C15 1.8682(19) . ?
Si3 O4 1.6339(12) . ?
Si3 N5 1.7273(13) . ?
Si3 C65 1.853(2) . ?
Si3 C66 1.860(2) . ?
Si4 O4 1.6382(12) . ?
Si4 N6 1.7267(12) . ?
Si4 C68 1.8513(18) . ?
Si4 C67 1.857(2) . ?
Al1 N1 1.7966(13) . ?
Al1 N2 1.8039(12) . ?
Al1 O3 1.8587(11) . ?
Al1 O2 1.8679(11) . ?
Al1 C29 2.2352(15) . ?
Al2 N5 1.7967(13) . ?
Al2 N6 1.8027(12) . ?
Al2 O5 1.8602(11) . ?
Al2 O6 1.8682(11) . ?
Al2 C81 2.2358(15) . ?
O2 C29 1.2917(18) . ?
O3 C29 1.2970(18) . ?
O5 C81 1.292(2) . ?
O6 C81 1.2938(19) . ?
N1 C1 1.4361(19) . ?
N2 C17 1.4419(18) . ?
N3 C30 1.339(2) . ?
N3 C35 1.435(2) . ?
N4 C32 1.330(2) . ?
N4 C44 1.439(2) . ?
N5 C53 1.4405(19) . ?
N6 C69 1.4420(18) . ?
N7 C82 1.332(2) . ?
N7 C87 1.432(2) . ?
N8 C84 1.335(2) . ?
N8 C96 1.437(2) . ?
C1 C2 1.410(2) . ?
C1 C6 1.413(2) . ?
C2 C3 1.390(3) . ?
C2 C7 1.519(2) . ?
C3 C4 1.379(3) . ?
C3 H3 0.95 . ?
C4 C5 1.380(3) . ?
C4 H4 0.95 . ?
C5 C6 1.389(2) . ?
C5 H5 0.95 . ?
C6 C10 1.519(2) . ?
C7 C9 1.533(3) . ?
C7 C8 1.534(3) . ?
C7 H7 1 . ?
C8 H8C 0.98 . ?
C8 H8B 0.98 . ?
C8 H8A 0.98 . ?
C9 H9C 0.98 . ?
C9 H9B 0.98 . ?
C9 H9A 0.98 . ?
C10 C11 1.527(2) . ?
C10 C12 1.528(3) . ?
C10 H10 1 . ?
C11 H11C 0.98 . ?
C11 H11B 0.98 . ?
C11 H11A 0.98 . ?
C12 H12C 0.98 . ?
C12 H12B 0.98 . ?
C12 H12A 0.98 . ?
C13 H13C 0.98 . ?
C13 H13B 0.98 . ?
C13 H13A 0.98 . ?
C14 H14C 0.98 . ?
C14 H14B 0.98 . ?
C14 H14A 0.98 . ?
C15 H15C 0.98 . ?
C15 H15B 0.98 . ?
C15 H15A 0.98 . ?
C16 H16C 0.98 . ?
C16 H16B 0.98 . ?
C16 H16A 0.98 . ?
C17 C18 1.411(2) . ?
C17 C22 1.413(2) . ?
C18 C19 1.396(3) . ?
C18 C23 1.522(3) . ?
C19 C20 1.385(4) . ?
C19 H19 0.95 . ?
C20 C21 1.368(3) . ?
C20 H20 0.95 . ?
C21 C22 1.390(3) . ?
C21 H21 0.95 . ?
C22 C26 1.509(2) . ?
C23 C24 1.529(3) . ?
C23 C25 1.530(3) . ?
C23 H23 1 . ?
C24 H24C 0.98 . ?
C24 H24B 0.98 . ?
C24 H24A 0.98 . ?
C25 H25C 0.98 . ?
C25 H25B 0.98 . ?
C25 H25A 0.98 . ?
C26 C27 1.534(3) . ?
C26 C28 1.537(3) . ?
C26 H26 1 . ?
C27 H27C 0.98 . ?
C27 H27B 0.98 . ?
C27 H27A 0.98 . ?
C28 H28C 0.98 . ?
C28 H28B 0.98 . ?
C28 H28A 0.98 . ?
C30 C31 1.395(2) . ?
C30 C33 1.512(2) . ?
C31 C32 1.406(2) . ?
C31 H31 0.95 . ?
C32 C34 1.505(2) . ?
C33 H33C 0.98 . ?
C33 H33B 0.98 . ?
C33 H33A 0.98 . ?
C34 H34C 0.98 . ?
C34 H34B 0.98 . ?
C34 H34A 0.98 . ?
C35 C40 1.393(2) . ?
C35 C36 1.394(2) . ?
C36 C37 1.390(3) . ?
C36 C41 1.508(3) . ?
C37 C38 1.383(3) . ?
C37 H37 0.95 . ?
C38 C39 1.386(2) . ?
C38 C42 1.511(2) . ?
C39 C40 1.392(2) . ?
C39 H39 0.95 . ?
C40 C43 1.503(2) . ?
C41 H41C 0.98 . ?
C41 H41B 0.98 . ?
C41 H41A 0.98 . ?
C42 H42C 0.98 . ?
C42 H42B 0.98 . ?
C42 H42A 0.98 . ?
C43 H43C 0.98 . ?
C43 H43B 0.98 . ?
C43 H43A 0.98 . ?
C44 C49 1.393(2) . ?
C44 C45 1.396(2) . ?
C45 C46 1.393(3) . ?
C45 C50 1.507(2) . ?
C46 C47 1.384(3) . ?
C46 H46 0.95 . ?
C47 C48 1.386(3) . ?
C47 C51 1.514(3) . ?
C48 C49 1.386(3) . ?
C48 H48 0.95 . ?
C49 C52 1.512(2) . ?
C50 H50C 0.98 . ?
C50 H50B 0.98 . ?
C50 H50A 0.98 . ?
C51 H51C 0.98 . ?
C51 H51B 0.98 . ?
C51 H51A 0.98 . ?
C52 H52C 0.98 . ?
C52 H52B 0.98 . ?
C52 H52A 0.98 . ?
C53 C58 1.406(2) . ?
C53 C54 1.411(2) . ?
C54 C55 1.391(3) . ?
C54 C59 1.519(2) . ?
C55 C56 1.379(3) . ?
C55 H55 0.95 . ?
C56 C57 1.376(3) . ?
C56 H56 0.95 . ?
C57 C58 1.395(3) . ?
C57 H57 0.95 . ?
C58 C62 1.518(2) . ?
C59 C60 1.531(3) . ?
C59 C61 1.538(3) . ?
C59 H59 1 . ?
C60 H60C 0.98 . ?
C60 H60B 0.98 . ?
C60 H60A 0.98 . ?
C61 H61C 0.98 . ?
C61 H61B 0.98 . ?
C61 H61A 0.98 . ?
C62 C64 1.533(3) . ?
C62 C63 1.534(3) . ?
C62 H62 1 . ?
C63 H63C 0.98 . ?
C63 H63B 0.98 . ?
C63 H63A 0.98 . ?
C64 H64C 0.98 . ?
C64 H64B 0.98 . ?
C64 H64A 0.98 . ?
C65 H65C 0.98 . ?
C65 H65B 0.98 . ?
C65 H65A 0.98 . ?
C66 H66C 0.98 . ?
C66 H66B 0.98 . ?
C66 H66A 0.98 . ?
C67 H67C 0.98 . ?
C67 H67B 0.98 . ?
C67 H67A 0.98 . ?
C68 H68C 0.98 . ?
C68 H68B 0.98 . ?
C68 H68A 0.98 . ?
C69 C70 1.415(2) . ?
C69 C74 1.418(2) . ?
C70 C71 1.387(2) . ?
C70 C75 1.527(2) . ?
C71 C72 1.383(3) . ?
C71 H71 0.95 . ?
C72 C73 1.379(3) . ?
C72 H72 0.95 . ?
C73 C74 1.395(2) . ?
C73 H73 0.95 . ?
C74 C78 1.519(2) . ?
C75 C77 1.528(2) . ?
C75 C76 1.529(2) . ?
C75 H75 1 . ?
C76 H76C 0.98 . ?
C76 H76B 0.98 . ?
C76 H76A 0.98 . ?
C77 H77C 0.98 . ?
C77 H77B 0.98 . ?
C77 H77A 0.98 . ?
C78 C79 1.533(3) . ?
C78 C80 1.536(2) . ?
C78 H78 1 . ?
C79 H79C 0.98 . ?
C79 H79B 0.98 . ?
C79 H79A 0.98 . ?
C80 H80C 0.98 . ?
C80 H80B 0.98 . ?
C80 H80A 0.98 . ?
C82 C83 1.400(3) . ?
C82 C85 1.512(2) . ?
C83 C84 1.401(3) . ?
C83 H83 0.95 . ?
C84 C86 1.511(3) . ?
C85 H85C 0.98 . ?
C85 H85B 0.98 . ?
C85 H85A 0.98 . ?
C86 H86C 0.98 . ?
C86 H86B 0.98 . ?
C86 H86A 0.98 . ?
C87 C88 1.395(3) . ?
C87 C92 1.396(3) . ?
C88 C89 1.388(3) . ?
C88 C93 1.506(3) . ?
C89 C90 1.374(4) . ?
C89 H89 0.95 . ?
C90 C91 1.370(5) . ?
C90 C94A 1.511(10) . ?
C90 C94 1.577(8) . ?
C91 C92 1.404(4) . ?
C91 H91 0.95 . ?
C92 C95 1.504(4) . ?
C93 H93C 0.98 . ?
C93 H93B 0.98 . ?
C93 H93A 0.98 . ?
C94 H94A 0.98 . ?
C94 H94B 0.98 . ?
C94 H94C 0.98 . ?
C94A H94D 0.98 . ?
C94A H94E 0.98 . ?
C94A H94F 0.98 . ?
C95 H95C 0.98 . ?
C95 H95B 0.98 . ?
C95 H95A 0.98 . ?
C96 C101 1.386(2) . ?
C96 C97 1.391(2) . ?
C97 C98 1.389(3) . ?
C97 C102 1.507(2) . ?
C98 C99 1.384(3) . ?
C98 H98 0.95 . ?
C99 C100 1.386(3) . ?
C99 C103 1.513(3) . ?
C100 C101 1.393(3) . ?
C100 H100 0.95 . ?
C101 C104 1.516(3) . ?
C102 H10C 0.98 . ?
C102 H10B 0.98 . ?
C102 H10A 0.98 . ?
C103 H10F 0.98 . ?
C103 H10E 0.98 . ?
C103 H10D 0.98 . ?
C104 H10I 0.98 . ?
C104 H10H 0.98 . ?
C104 H10G 0.98 . ?
C1S C2S 1.385(11) . ?
C1S C6S 1.415(8) . ?
C1S H1S 0.95 . ?
C2S C3S 1.374(9) . ?
C2S H2S 0.95 . ?
C3S C4S 1.376(7) . ?
C3S H3S 0.95 . ?
C4S C5S 1.373(7) . ?
C4S H4S 0.95 . ?
C5S C6S 1.376(10) . ?
C5S H5S 0.95 . ?
C6S C7S 1.496(11) . ?
C7S H7S1 0.98 . ?
C7S H7S2 0.98 . ?
C7S H7S3 0.98 . ?
